data_4038401
loop_
_publ_author_name
'Matsumura, Mio'
'Takahashi, Tsutomu'
'Yamauchi, Hikari'
'Sakuma, Shunsuke'
'Hayashi, Yukako'
'Hyodo, Tadashi'
'Obata, Tohru'
'Yamaguchi, Kentaro'
'Fujiwara, Yasuyuki'
'Yasuike, Shuji'

_publ_section_title
;
 Synthesis and anticancer activity of
 bis(2-arylimidazo[1,2-a]pyridin-3-yl) selenides and diselenides: the
 copper-catalyzed tandem C--H selenation of 2-arylimidazo[1,2-a]pyridine
 with selenium
;
_journal_name_full 'Beilstein Journal of Organic Chemistry'
_journal_page_first 1075
_journal_page_last 1083
_journal_paper_doi 10.3762/bjoc.16.94
_journal_volume 16
_journal_year 2020
_chemical_formula_sum 'C26 H18 N4 Se'
_chemical_formula_weight 465.40
_space_group_crystal_system monoclinic
_space_group_IT_number 14
_space_group_name_Hall '-P 2yn'
_space_group_name_H-M_alt 'P 1 21/n 1'
_atom_sites_solution_hydrogens geom
_audit_creation_method SHELXL-2018/3
_cell_angle_alpha 90
_cell_angle_beta 102.665(2)
_cell_angle_gamma 90
_cell_formula_units_Z 4
_cell_length_a 12.1774(9)
_cell_length_b 13.8146(11)
_cell_length_c 12.5652(10)
_cell_measurement_reflns_used 9742
_cell_measurement_temperature 100(2)
_cell_measurement_theta_max 78.44
_cell_measurement_theta_min 3.61
_cell_volume 2062.4(3)
_computing_cell_refinement 'SAINT (Bruker AXS, 2015)'
_computing_data_collection 'APEX3 (Bruker AXS, 2015)'
_computing_data_reduction 'SAINT (Bruker AXS, 2015)'
_computing_molecular_graphics 'ORTEP-3 for Windows (Farrugia, 1997)'
_computing_publication_material 'SHELXLE (H\"ubschle et al., 2011)'
_computing_structure_refinement 'SHELXL-2018/3 (Sheldrick, 2018)'
_computing_structure_solution 'SHELXT 2014/5 (Sheldrick, 2015)'
_diffrn_ambient_temperature 100(2)
_diffrn_detector_area_resol_mean 10.24
_diffrn_measured_fraction_theta_full 0.994
_diffrn_measured_fraction_theta_max 0.959
_diffrn_measurement_device_type 'BrukerD8 goniometer'
_diffrn_measurement_method 'omega and phi scans'
_diffrn_radiation_type CuK\a
_diffrn_radiation_wavelength 1.54178
_diffrn_reflns_av_R_equivalents 0.0252
_diffrn_reflns_av_unetI/netI 0.0141
_diffrn_reflns_Laue_measured_fraction_full 0.994
_diffrn_reflns_Laue_measured_fraction_max 0.959
_diffrn_reflns_limit_h_max 13
_diffrn_reflns_limit_h_min -15
_diffrn_reflns_limit_k_max 17
_diffrn_reflns_limit_k_min -17
_diffrn_reflns_limit_l_max 15
_diffrn_reflns_limit_l_min -15
_diffrn_reflns_number 26883
_diffrn_reflns_point_group_measured_fraction_full 0.994
_diffrn_reflns_point_group_measured_fraction_max 0.959
_diffrn_reflns_theta_full 67.679
_diffrn_reflns_theta_max 79.413
_diffrn_reflns_theta_min 4.580
_diffrn_source 'rotating-anode X-ray tube'
_exptl_absorpt_coefficient_mu 2.626
_exptl_absorpt_correction_T_max 0.8274
_exptl_absorpt_correction_T_min 0.7646
_exptl_absorpt_correction_type empirical
_exptl_absorpt_process_details 'SADABS Sheldrick 1996'
_exptl_crystal_colour colourless
_exptl_crystal_density_diffrn 1.499
_exptl_crystal_description prismatic
_exptl_crystal_F_000 944
_exptl_crystal_size_max 0.100
_exptl_crystal_size_mid 0.100
_exptl_crystal_size_min 0.100
_refine_diff_density_max 0.308
_refine_diff_density_min -0.553
_refine_diff_density_rms 0.055
_refine_ls_extinction_method none
_refine_ls_goodness_of_fit_ref 1.050
_refine_ls_hydrogen_treatment constr
_refine_ls_matrix_type full
_refine_ls_number_parameters 280
_refine_ls_number_reflns 4299
_refine_ls_number_restraints 0
_refine_ls_restrained_S_all 1.050
_refine_ls_R_factor_all 0.0237
_refine_ls_R_factor_gt 0.0226
_refine_ls_shift/su_max 0.001
_refine_ls_shift/su_mean 0.000
_refine_ls_structure_factor_coef Fsqd
_refine_ls_weighting_details 'w=1/[\s^2^(Fo^2^)+(0.0310P)^2^+1.2793P] where P=(Fo^2^+2Fc^2^)/3'
_refine_ls_weighting_scheme calc
_refine_ls_wR_factor_gt 0.0594
_refine_ls_wR_factor_ref 0.0603
_reflns_Friedel_coverage 0.000
_reflns_number_gt 4094
_reflns_number_total 4299
_reflns_threshold_expression 'I > 2\s(I)'
_cod_data_source_file 1860-5397-16-94-S3.cif
_cod_data_source_block AG18-07-1
_cod_depositor_comments 'Adding full bibliography for 4038400--4038401.cif.'
_cod_original_sg_symbol_H-M 'P 21/n'
_cod_database_code 4038401
_shelx_shelxl_version_number 2018/3
_shelx_space_group_comment
;
The symmetry employed for this shelxl refinement is uniquely defined
by the following loop, which should always be used as a source of
symmetry information in preference to the above space-group names.
They are only intended as comments.
;
_shelx_estimated_absorpt_t_min 0.779
_shelx_estimated_absorpt_t_max 0.779

loop_
_space_group_symop_operation_xyz
'x, y, z'
'-x+1/2, y+1/2, -z+1/2'
'-x, -y, -z'
'x-1/2, -y-1/2, z-1/2'

loop_
_atom_site_label
_atom_site_type_symbol
_atom_site_fract_x
_atom_site_fract_y
_atom_site_fract_z
_atom_site_U_iso_or_equiv
_atom_site_adp_type
_atom_site_occupancy
_atom_site_site_symmetry_order
_atom_site_calc_flag
_atom_site_refinement_flags_posn
_atom_site_refinement_flags_adp
_atom_site_refinement_flags_occupancy
_atom_site_disorder_assembly
_atom_site_disorder_group
C1 C 0.30909(11) 0.43755(10) 0.60143(10) 0.0147(2) Uani 1 1 d . . . . .
C2 C 0.42412(12) 0.58658(10) 0.66362(11) 0.0177(3) Uani 1 1 d . . . . .
H2 H 0.362306 0.626646 0.669455 0.021 Uiso 1 1 calc R U . . .
C3 C 0.53054(12) 0.62170(11) 0.68835(12) 0.0206(3) Uani 1 1 d . . . . .
H3 H 0.543888 0.686444 0.713330 0.025 Uiso 1 1 calc R U . . .
C4 C 0.62215(12) 0.56200(11) 0.67702(12) 0.0213(3) Uani 1 1 d . . . . .
H4 H 0.696392 0.587517 0.693601 0.026 Uiso 1 1 calc R U . . .
C5 C 0.60496(12) 0.46833(11) 0.64258(11) 0.0195(3) Uani 1 1 d . . . . .
H5 H 0.666610 0.429007 0.634494 0.023 Uiso 1 1 calc R U . . .
C6 C 0.49450(11) 0.43063(10) 0.61913(11) 0.0162(3) Uani 1 1 d . . . . .
C7 C 0.34334(11) 0.34620(10) 0.57666(10) 0.0159(3) Uani 1 1 d . . . . .
C8 C 0.27132(12) 0.26176(10) 0.53850(11) 0.0178(3) Uani 1 1 d . . . . .
C9 C 0.29065(13) 0.20892(10) 0.44942(12) 0.0215(3) Uani 1 1 d . . . . .
H9 H 0.353351 0.224173 0.418925 0.026 Uiso 1 1 calc R U . . .
C10 C 0.21863(14) 0.13437(11) 0.40545(13) 0.0275(3) Uani 1 1 d . . . . .
H10 H 0.231617 0.099320 0.344333 0.033 Uiso 1 1 calc R U . . .
C11 C 0.12749(14) 0.11068(11) 0.45042(14) 0.0292(3) Uani 1 1 d . . . . .
H11 H 0.077631 0.060237 0.419380 0.035 Uiso 1 1 calc R U . . .
C12 C 0.10954(13) 0.16080(11) 0.54065(13) 0.0260(3) Uani 1 1 d . . . . .
H12 H 0.048256 0.143690 0.572390 0.031 Uiso 1 1 calc R U . . .
C13 C 0.18101(13) 0.23613(10) 0.58491(12) 0.0212(3) Uani 1 1 d . . . . .
H13 H 0.168415 0.270228 0.646799 0.025 Uiso 1 1 calc R U . . .
C14 C 0.13442(11) 0.54627(10) 0.45733(11) 0.0147(2) Uani 1 1 d . . . . .
C15 C 0.07787(12) 0.39217(10) 0.35220(12) 0.0187(3) Uani 1 1 d . . . . .
H15 H 0.092588 0.350603 0.413922 0.022 Uiso 1 1 calc R U . . .
C16 C 0.03883(12) 0.35573(11) 0.25058(12) 0.0225(3) Uani 1 1 d . . . . .
H16 H 0.027048 0.288022 0.240985 0.027 Uiso 1 1 calc R U . . .
C17 C 0.01554(14) 0.41799(12) 0.15871(13) 0.0269(3) Uani 1 1 d . . . . .
H17 H -0.013702 0.391902 0.088239 0.032 Uiso 1 1 calc R U . . .
C18 C 0.03483(14) 0.51530(12) 0.17073(13) 0.0247(3) Uani 1 1 d . . . . .
H18 H 0.019526 0.556863 0.109010 0.030 Uiso 1 1 calc R U . . .
C19 C 0.07780(11) 0.55332(10) 0.27607(11) 0.0177(3) Uani 1 1 d . . . . .
C20 C 0.13890(11) 0.63998(10) 0.41917(11) 0.0151(3) Uani 1 1 d . . . . .
C21 C 0.17651(11) 0.72891(10) 0.48130(11) 0.0162(3) Uani 1 1 d . . . . .
C22 C 0.23456(13) 0.79898(11) 0.43578(12) 0.0232(3) Uani 1 1 d . . . . .
H22 H 0.252069 0.787849 0.366751 0.028 Uiso 1 1 calc R U . . .
C23 C 0.26695(15) 0.88510(11) 0.49096(14) 0.0301(4) Uani 1 1 d . . . . .
H23 H 0.307121 0.932268 0.459690 0.036 Uiso 1 1 calc R U . . .
C24 C 0.24110(14) 0.90266(11) 0.59122(14) 0.0289(3) Uani 1 1 d . . . . .
H24 H 0.262277 0.962107 0.628032 0.035 Uiso 1 1 calc R U . . .
C25 C 0.18426(14) 0.83316(11) 0.63747(12) 0.0247(3) Uani 1 1 d . . . . .
H25 H 0.166879 0.844697 0.706470 0.030 Uiso 1 1 calc R U . . .
C26 C 0.15249(12) 0.74635(11) 0.58309(12) 0.0204(3) Uani 1 1 d . . . . .
H26 H 0.114162 0.698653 0.615597 0.024 Uiso 1 1 calc R U . . .
N1 N 0.40694(10) 0.49183(8) 0.62988(9) 0.0143(2) Uani 1 1 d . . . . .
N2 N 0.45696(10) 0.34210(8) 0.58717(9) 0.0176(2) Uani 1 1 d . . . . .
N3 N 0.09576(10) 0.49021(8) 0.36431(10) 0.0149(2) Uani 1 1 d . . . . .
N4 N 0.10436(10) 0.64414(9) 0.30779(9) 0.0184(2) Uani 1 1 d . . . . .
Se1 Se 0.16595(2) 0.49076(2) 0.59896(2) 0.01472(6) Uani 1 1 d . . . . .

loop_
_atom_site_aniso_label
_atom_site_aniso_U_11
_atom_site_aniso_U_22
_atom_site_aniso_U_33
_atom_site_aniso_U_23
_atom_site_aniso_U_13
_atom_site_aniso_U_12
C1 0.0139(6) 0.0163(6) 0.0133(6) 0.0023(5) 0.0020(5) 0.0014(5)
C2 0.0195(7) 0.0174(6) 0.0163(6) 0.0006(5) 0.0041(5) 0.0017(5)
C3 0.0209(7) 0.0208(7) 0.0196(7) -0.0006(5) 0.0033(5) -0.0023(5)
C4 0.0160(7) 0.0277(7) 0.0196(7) 0.0013(6) 0.0025(5) -0.0034(6)
C5 0.0137(6) 0.0270(7) 0.0179(7) 0.0031(6) 0.0038(5) 0.0037(6)
C6 0.0168(6) 0.0195(6) 0.0123(6) 0.0026(5) 0.0028(5) 0.0040(5)
C7 0.0179(6) 0.0171(6) 0.0123(6) 0.0027(5) 0.0025(5) 0.0024(5)
C8 0.0191(7) 0.0147(6) 0.0178(6) 0.0029(5) 0.0001(5) 0.0037(5)
C9 0.0228(7) 0.0186(7) 0.0219(7) 0.0006(5) 0.0024(6) 0.0041(6)
C10 0.0320(8) 0.0214(7) 0.0266(8) -0.0057(6) 0.0007(6) 0.0028(6)
C11 0.0282(8) 0.0199(7) 0.0348(9) -0.0025(6) -0.0032(7) -0.0029(6)
C12 0.0245(8) 0.0203(7) 0.0315(8) 0.0055(6) 0.0024(6) -0.0018(6)
C13 0.0243(7) 0.0175(7) 0.0210(7) 0.0034(5) 0.0033(6) 0.0013(5)
C14 0.0118(6) 0.0177(6) 0.0144(6) -0.0009(5) 0.0025(5) 0.0007(5)
C15 0.0154(6) 0.0181(7) 0.0222(7) -0.0007(5) 0.0032(5) -0.0003(5)
C16 0.0213(7) 0.0215(7) 0.0249(7) -0.0057(6) 0.0058(6) -0.0046(6)
C17 0.0286(8) 0.0338(8) 0.0181(7) -0.0072(6) 0.0046(6) -0.0093(7)
C18 0.0274(8) 0.0302(8) 0.0157(7) 0.0010(6) 0.0028(6) -0.0049(6)
C19 0.0161(6) 0.0206(7) 0.0166(6) 0.0009(5) 0.0043(5) 0.0003(5)
C20 0.0126(6) 0.0186(6) 0.0145(6) 0.0019(5) 0.0041(5) 0.0024(5)
C21 0.0144(6) 0.0157(6) 0.0176(6) 0.0006(5) 0.0014(5) 0.0035(5)
C22 0.0301(8) 0.0190(7) 0.0216(7) 0.0019(6) 0.0083(6) -0.0004(6)
C23 0.0389(9) 0.0193(7) 0.0337(9) 0.0012(6) 0.0114(7) -0.0067(7)
C24 0.0349(9) 0.0182(7) 0.0310(8) -0.0051(6) 0.0017(7) -0.0014(6)
C25 0.0314(8) 0.0236(7) 0.0180(7) -0.0036(6) 0.0027(6) 0.0033(6)
C26 0.0225(7) 0.0202(7) 0.0188(7) 0.0000(5) 0.0055(5) 0.0003(5)
N1 0.0127(6) 0.0171(5) 0.0126(5) 0.0019(4) 0.0020(4) 0.0021(4)
N2 0.0168(6) 0.0189(6) 0.0164(5) 0.0018(4) 0.0022(4) 0.0039(4)
N3 0.0125(6) 0.0177(6) 0.0144(6) -0.0007(4) 0.0027(4) 0.0004(4)
N4 0.0197(6) 0.0195(6) 0.0156(6) 0.0008(4) 0.0029(4) 0.0000(5)
Se1 0.01298(9) 0.01784(9) 0.01378(9) 0.00259(5) 0.00390(6) 0.00213(5)

loop_
_atom_type_symbol
_atom_type_description
_atom_type_scat_dispersion_real
_atom_type_scat_dispersion_imag
_atom_type_scat_source
C C 0.0181 0.0091 'International Tables Vol C Tables 4.2.6.8 and 6.1.1.4'
H H 0.0000 0.0000 'International Tables Vol C Tables 4.2.6.8 and 6.1.1.4'
N N 0.0311 0.0180 'International Tables Vol C Tables 4.2.6.8 and 6.1.1.4'
Se Se -0.7943 1.1372 'International Tables Vol C Tables 4.2.6.8 and 6.1.1.4'

loop_
_geom_angle_atom_site_label_1
_geom_angle_atom_site_label_2
_geom_angle_atom_site_label_3
_geom_angle
_geom_angle_site_symmetry_1
_geom_angle_site_symmetry_3
_geom_angle_publ_flag
C7 C1 N1 105.45(11) . . ?
C7 C1 Se1 132.37(11) . . ?
N1 C1 Se1 122.17(10) . . ?
C3 C2 N1 118.95(13) . . ?
C3 C2 H2 120.5 . . ?
N1 C2 H2 120.5 . . ?
C2 C3 C4 120.15(13) . . ?
C2 C3 H3 119.9 . . ?
C4 C3 H3 119.9 . . ?
C5 C4 C3 120.87(13) . . ?
C5 C4 H4 119.6 . . ?
C3 C4 H4 119.6 . . ?
C4 C5 C6 119.23(13) . . ?
C4 C5 H5 120.4 . . ?
C6 C5 H5 120.4 . . ?
N2 C6 N1 111.51(12) . . ?
N2 C6 C5 130.37(13) . . ?
N1 C6 C5 118.12(13) . . ?
N2 C7 C1 111.44(12) . . ?
N2 C7 C8 121.18(12) . . ?
C1 C7 C8 127.33(13) . . ?
C13 C8 C9 119.16(13) . . ?
C13 C8 C7 122.04(13) . . ?
C9 C8 C7 118.71(13) . . ?
C10 C9 C8 120.25(15) . . ?
C10 C9 H9 119.9 . . ?
C8 C9 H9 119.9 . . ?
C9 C10 C11 120.29(15) . . ?
C9 C10 H10 119.9 . . ?
C11 C10 H10 119.9 . . ?
C12 C11 C10 119.86(15) . . ?
C12 C11 H11 120.1 . . ?
C10 C11 H11 120.1 . . ?
C11 C12 C13 120.22(15) . . ?
C11 C12 H12 119.9 . . ?
C13 C12 H12 119.9 . . ?
C12 C13 C8 120.17(14) . . ?
C12 C13 H13 119.9 . . ?
C8 C13 H13 119.9 . . ?
C20 C14 N3 105.09(11) . . ?
C20 C14 Se1 133.37(10) . . ?
N3 C14 Se1 121.53(10) . . ?
C16 C15 N3 118.92(13) . . ?
C16 C15 H15 120.5 . . ?
N3 C15 H15 120.5 . . ?
C15 C16 C17 120.48(14) . . ?
C15 C16 H16 119.8 . . ?
C17 C16 H16 119.8 . . ?
C18 C17 C16 120.51(14) . . ?
C18 C17 H17 119.7 . . ?
C16 C17 H17 119.7 . . ?
C17 C18 C19 119.22(14) . . ?
C17 C18 H18 120.4 . . ?
C19 C18 H18 120.4 . . ?
N4 C19 N3 111.47(12) . . ?
N4 C19 C18 130.14(13) . . ?
N3 C19 C18 118.38(13) . . ?
N4 C20 C14 111.45(12) . . ?
N4 C20 C21 119.73(12) . . ?
C14 C20 C21 128.81(12) . . ?
C22 C21 C26 118.94(13) . . ?
C22 C21 C20 119.24(12) . . ?
C26 C21 C20 121.79(12) . . ?
C23 C22 C21 120.26(14) . . ?
C23 C22 H22 119.9 . . ?
C21 C22 H22 119.9 . . ?
C24 C23 C22 120.49(15) . . ?
C24 C23 H23 119.8 . . ?
C22 C23 H23 119.8 . . ?
C25 C24 C23 119.65(14) . . ?
C25 C24 H24 120.2 . . ?
C23 C24 H24 120.2 . . ?
C24 C25 C26 120.15(14) . . ?
C24 C25 H25 119.9 . . ?
C26 C25 H25 119.9 . . ?
C25 C26 C21 120.49(14) . . ?
C25 C26 H26 119.8 . . ?
C21 C26 H26 119.8 . . ?
C2 N1 C1 131.07(12) . . ?
C2 N1 C6 122.66(12) . . ?
C1 N1 C6 106.26(11) . . ?
C6 N2 C7 105.33(11) . . ?
C15 N3 C19 122.43(12) . . ?
C15 N3 C14 130.98(12) . . ?
C19 N3 C14 106.58(11) . . ?
C19 N4 C20 105.39(11) . . ?
C1 Se1 C14 99.74(6) . . ?

loop_
_geom_bond_atom_site_label_1
_geom_bond_atom_site_label_2
_geom_bond_distance
_geom_bond_site_symmetry_2
_geom_bond_publ_flag
C1 C7 1.3857(19) . ?
C1 N1 1.3868(17) . ?
C1 Se1 1.8857(13) . ?
C2 C3 1.355(2) . ?
C2 N1 1.3777(17) . ?
C2 H2 0.9500 . ?
C3 C4 1.419(2) . ?
C3 H3 0.9500 . ?
C4 C5 1.366(2) . ?
C4 H4 0.9500 . ?
C5 C6 1.412(2) . ?
C5 H5 0.9500 . ?
C6 N2 1.3362(18) . ?
C6 N1 1.3903(17) . ?
C7 N2 1.3620(18) . ?
C7 C8 1.4749(19) . ?
C8 C13 1.399(2) . ?
C8 C9 1.399(2) . ?
C9 C10 1.387(2) . ?
C9 H9 0.9500 . ?
C10 C11 1.390(2) . ?
C10 H10 0.9500 . ?
C11 C12 1.386(2) . ?
C11 H11 0.9500 . ?
C12 C13 1.392(2) . ?
C12 H12 0.9500 . ?
C13 H13 0.9500 . ?
C14 C20 1.3857(19) . ?
C14 N3 1.3950(17) . ?
C14 Se1 1.8982(13) . ?
C15 C16 1.358(2) . ?
C15 N3 1.3749(17) . ?
C15 H15 0.9500 . ?
C16 C17 1.417(2) . ?
C16 H16 0.9500 . ?
C17 C18 1.367(2) . ?
C17 H17 0.9500 . ?
C18 C19 1.413(2) . ?
C18 H18 0.9500 . ?
C19 N4 1.3346(18) . ?
C19 N3 1.3895(18) . ?
C20 N4 1.3714(17) . ?
C20 C21 1.4737(19) . ?
C21 C22 1.393(2) . ?
C21 C26 1.3941(19) . ?
C22 C23 1.390(2) . ?
C22 H22 0.9500 . ?
C23 C24 1.385(2) . ?
C23 H23 0.9500 . ?
C24 C25 1.384(2) . ?
C24 H24 0.9500 . ?
C25 C26 1.392(2) . ?
C25 H25 0.9500 . ?
C26 H26 0.9500 . ?

loop_
_geom_torsion_atom_site_label_1
_geom_torsion_atom_site_label_2
_geom_torsion_atom_site_label_3
_geom_torsion_atom_site_label_4
_geom_torsion
_geom_torsion_site_symmetry_1
_geom_torsion_site_symmetry_2
_geom_torsion_site_symmetry_3
_geom_torsion_site_symmetry_4
_geom_torsion_publ_flag
N1 C2 C3 C4 1.4(2) . . . . ?
C2 C3 C4 C5 -0.9(2) . . . . ?
C3 C4 C5 C6 -0.6(2) . . . . ?
C4 C5 C6 N2 -178.29(14) . . . . ?
C4 C5 C6 N1 1.5(2) . . . . ?
N1 C1 C7 N2 -0.75(15) . . . . ?
Se1 C1 C7 N2 177.95(10) . . . . ?
N1 C1 C7 C8 -178.11(12) . . . . ?
Se1 C1 C7 C8 0.6(2) . . . . ?
N2 C7 C8 C13 139.25(14) . . . . ?
C1 C7 C8 C13 -43.6(2) . . . . ?
N2 C7 C8 C9 -44.15(18) . . . . ?
C1 C7 C8 C9 132.98(15) . . . . ?
C13 C8 C9 C10 2.3(2) . . . . ?
C7 C8 C9 C10 -174.42(13) . . . . ?
C8 C9 C10 C11 -0.9(2) . . . . ?
C9 C10 C11 C12 -1.0(2) . . . . ?
C10 C11 C12 C13 1.4(2) . . . . ?
C11 C12 C13 C8 0.1(2) . . . . ?
C9 C8 C13 C12 -1.9(2) . . . . ?
C7 C8 C13 C12 174.69(13) . . . . ?
N3 C15 C16 C17 -0.8(2) . . . . ?
C15 C16 C17 C18 1.7(2) . . . . ?
C16 C17 C18 C19 -0.3(2) . . . . ?
C17 C18 C19 N4 179.10(15) . . . . ?
C17 C18 C19 N3 -1.9(2) . . . . ?
N3 C14 C20 N4 0.36(15) . . . . ?
Se1 C14 C20 N4 -178.25(10) . . . . ?
N3 C14 C20 C21 -178.31(13) . . . . ?
Se1 C14 C20 C21 3.1(2) . . . . ?
N4 C20 C21 C22 -35.02(19) . . . . ?
C14 C20 C21 C22 143.56(15) . . . . ?
N4 C20 C21 C26 142.90(14) . . . . ?
C14 C20 C21 C26 -38.5(2) . . . . ?
C26 C21 C22 C23 -0.5(2) . . . . ?
C20 C21 C22 C23 177.45(14) . . . . ?
C21 C22 C23 C24 -0.6(3) . . . . ?
C22 C23 C24 C25 1.1(3) . . . . ?
C23 C24 C25 C26 -0.5(2) . . . . ?
C24 C25 C26 C21 -0.6(2) . . . . ?
C22 C21 C26 C25 1.1(2) . . . . ?
C20 C21 C26 C25 -176.79(13) . . . . ?
C3 C2 N1 C1 178.93(13) . . . . ?
C3 C2 N1 C6 -0.6(2) . . . . ?
C7 C1 N1 C2 -178.72(13) . . . . ?
Se1 C1 N1 C2 2.4(2) . . . . ?
C7 C1 N1 C6 0.85(14) . . . . ?
Se1 C1 N1 C6 -178.02(9) . . . . ?
N2 C6 N1 C2 178.92(12) . . . . ?
C5 C6 N1 C2 -0.87(19) . . . . ?
N2 C6 N1 C1 -0.70(15) . . . . ?
C5 C6 N1 C1 179.51(12) . . . . ?
N1 C6 N2 C7 0.23(15) . . . . ?
C5 C6 N2 C7 179.99(14) . . . . ?
C1 C7 N2 C6 0.33(15) . . . . ?
C8 C7 N2 C6 177.87(12) . . . . ?
C16 C15 N3 C19 -1.5(2) . . . . ?
C16 C15 N3 C14 179.81(13) . . . . ?
N4 C19 N3 C15 -177.95(12) . . . . ?
C18 C19 N3 C15 2.9(2) . . . . ?
N4 C19 N3 C14 1.02(15) . . . . ?
C18 C19 N3 C14 -178.18(13) . . . . ?
C20 C14 N3 C15 178.04(14) . . . . ?
Se1 C14 N3 C15 -3.1(2) . . . . ?
C20 C14 N3 C19 -0.80(14) . . . . ?
Se1 C14 N3 C19 178.01(9) . . . . ?
N3 C19 N4 C20 -0.78(15) . . . . ?
C18 C19 N4 C20 178.30(15) . . . . ?
C14 C20 N4 C19 0.25(15) . . . . ?
C21 C20 N4 C19 179.06(12) . . . . ?
C7 C1 Se1 C14 -94.11(13) . . . . ?
N1 C1 Se1 C14 84.41(11) . . . . ?
C20 C14 Se1 C1 -101.87(14) . . . . ?
N3 C14 Se1 C1 79.71(11) . . . . ?
